data_1550096
loop_
_publ_author_name
'Sozzani, Piero'
'Xing, Guolong'
'Bassanetti, Irene'
'Bracco, Silvia'
'Negroni, Mattia'
'Bezuidenhout, Charl'
'Ben, Teng'
'Comotti, Angiolina'

_publ_section_title
;
 Double Helix of Opposite Charges to Form Channels with Unique CO2
 Selectivity and Dynamics
;
_journal_name_full 'Chemical Science'
_journal_paper_doi 10.1039/C8SC04376K
_journal_year 2019
_chemical_formula_moiety 'C25 H16 O12 S4, 8(H2 O), 2(C8 H12 N4)'
_chemical_formula_sum 'C41 H56 N8 O20 S4'
_chemical_formula_weight 1109.17
_space_group_crystal_system tetragonal
_space_group_IT_number 88
_space_group_name_Hall '-I 4ad'
_space_group_name_H-M_alt 'I 41/a :2'
_symmetry_space_group_name_Hall '-I 4ad'
_symmetry_space_group_name_H-M 'I 41/a :2'
_atom_sites_solution_hydrogens mixed
_audit_creation_date 2018-08-04
_audit_creation_method
;
Olex2 1.2
(compiled 2018.05.29 svn.r3508 for OlexSys, GUI svn.r5506)
;
_audit_update_record
;
2018-09-01 deposited with the CCDC.
2018-10-22 downloaded from the CCDC.
;
_cell_angle_alpha 90
_cell_angle_beta 90
_cell_angle_gamma 90
_cell_formula_units_Z 4
_cell_length_a 25.7276(5)
_cell_length_b 25.7276(5)
_cell_length_c 7.7202(3)
_cell_measurement_reflns_used 12827
_cell_measurement_temperature 100(2)
_cell_measurement_theta_max 32.2830
_cell_measurement_theta_min 2.1970
_cell_volume 5110.1(2)
_computing_cell_refinement 'CrysAlisPro 1.171.38.43 (Rigaku OD, 2015)'
_computing_data_collection 'CrysAlisPro 1.171.38.43 (Rigaku OD, 2015)'
_computing_data_reduction 'CrysAlisPro 1.171.38.43 (Rigaku OD, 2015)'
_computing_molecular_graphics 'Olex2 (Dolomanov et al., 2009)'
_computing_publication_material 'Olex2 (Dolomanov et al., 2009)'
_computing_structure_refinement 'ShelXL (Sheldrick, 2015)'
_computing_structure_solution 'SHELXT 2014/5 (Sheldrick, 2014)'
_diffrn_ambient_temperature 100.0
_diffrn_detector 'CCD plate'
_diffrn_measured_fraction_theta_full 0.998
_diffrn_measured_fraction_theta_max 0.998
_diffrn_measurement_details
;
List of Runs (angles in degrees, time in seconds):

  # Type    Start    End  Width  t~exp~   \w     \q     \k     \f   Frames
#--------------------------------------------------------------------------
  1  \f      0.00 360.00   0.30    0.50   0.00   0.00   0.00    --  1200
;
_diffrn_measurement_device 'abstract diffractometer'
_diffrn_measurement_device_type 'dectris-CrysAlisPro-abstract goniometer imported dectris images'
_diffrn_measurement_method '\f scans'
_diffrn_orient_matrix_type 'CrysAlisPro convention (1999,Acta A55,543-557)'
_diffrn_orient_matrix_UB_11 0.0074110000
_diffrn_orient_matrix_UB_12 0.0262150000
_diffrn_orient_matrix_UB_13 -0.0001164000
_diffrn_orient_matrix_UB_21 -0.0201599000
_diffrn_orient_matrix_UB_22 0.0055886000
_diffrn_orient_matrix_UB_23 0.0576307000
_diffrn_orient_matrix_UB_31 0.0166955000
_diffrn_orient_matrix_UB_32 -0.0046794000
_diffrn_orient_matrix_UB_33 0.0700128000
_diffrn_radiation_monochromator synchrotron
_diffrn_radiation_probe x-ray
_diffrn_radiation_type synchrotron
_diffrn_radiation_wavelength 0.700
_diffrn_reflns_av_R_equivalents 0.1164
_diffrn_reflns_av_unetI/netI 0.0343
_diffrn_reflns_Laue_measured_fraction_full 0.998
_diffrn_reflns_Laue_measured_fraction_max 0.998
_diffrn_reflns_limit_h_max 32
_diffrn_reflns_limit_h_min -32
_diffrn_reflns_limit_k_max 32
_diffrn_reflns_limit_k_min -32
_diffrn_reflns_limit_l_max 9
_diffrn_reflns_limit_l_min -9
_diffrn_reflns_number 24962
_diffrn_reflns_point_group_measured_fraction_full 0.998
_diffrn_reflns_point_group_measured_fraction_max 0.998
_diffrn_reflns_theta_full 25.000
_diffrn_reflns_theta_max 25.939
_diffrn_reflns_theta_min 2.205
_diffrn_source synchrotron
_exptl_absorpt_coefficient_mu 0.260
_exptl_absorpt_correction_T_max 1.00000
_exptl_absorpt_correction_T_min 0.79100
_exptl_absorpt_correction_type multi-scan
_exptl_absorpt_process_details
;
CrysAlisPro 1.171.38.43 (Rigaku Oxford Diffraction, 2015)
Empirical absorption correction using spherical harmonics,
 implemented in SCALE3 ABSPACK scaling algorithm.
;
_exptl_crystal_colour 'clear light colourless'
_exptl_crystal_colour_lustre clear
_exptl_crystal_colour_modifier light
_exptl_crystal_colour_primary colourless
_exptl_crystal_density_diffrn 1.442
_exptl_crystal_description needle
_exptl_crystal_F_000 2328
_exptl_crystal_size_max 0.733
_exptl_crystal_size_mid 0.023
_exptl_crystal_size_min 0.022
_refine_diff_density_max 0.359
_refine_diff_density_min -0.566
_refine_diff_density_rms 0.091
_refine_ls_extinction_method none
_refine_ls_goodness_of_fit_ref 1.083
_refine_ls_hydrogen_treatment mixed
_refine_ls_matrix_type full
_refine_ls_number_parameters 177
_refine_ls_number_reflns 2609
_refine_ls_number_restraints 0
_refine_ls_restrained_S_all 1.083
_refine_ls_R_factor_all 0.0503
_refine_ls_R_factor_gt 0.0486
_refine_ls_shift/su_max 0.002
_refine_ls_shift/su_mean 0.000
_refine_ls_structure_factor_coef Fsqd
_refine_ls_weighting_details 'w=1/[\s^2^(Fo^2^)+(0.0860P)^2^+6.1650P] where P=(Fo^2^+2Fc^2^)/3'
_refine_ls_weighting_scheme calc
_refine_ls_wR_factor_gt 0.1401
_refine_ls_wR_factor_ref 0.1429
_reflns_Friedel_coverage 0.000
_reflns_number_gt 2436
_reflns_number_total 2609
_reflns_threshold_expression 'I > 2\s(I)'
_cod_data_source_file c8sc04376k2.cif
_cod_data_source_block pos-1100k
_cod_depositor_comments
;

2022-09-15
Z value and formula fixed to values more according to usual
chemical conventions.                 miguel
;
_cod_original_formula_sum 'C164 H224 N32 O80 S16'
_cod_original_formula_weight 4436.70
_cod_original_formula_moiety '4(C25 H16 O12 S4), 32(H2 O), 8(C8 H12 N4)'
_cod_original_formula_units_Z 1
_cod_original_cell_volume 5110.1(3)
_cod_database_code 1550096
_shelx_shelxl_version_number 2016/6
_shelx_space_group_comment
;
The symmetry employed for this shelxl refinement is uniquely defined
by the following loop, which should always be used as a source of
symmetry information in preference to the above space-group names.
They are only intended as comments.
;
_shelx_estimated_absorpt_t_max 0.994
_shelx_estimated_absorpt_t_min 0.832
_reflns_odcompleteness_completeness 90.74
_reflns_odcompleteness_iscentric 1
_reflns_odcompleteness_theta 32.59
_olex2_refinement_description
;
1. Fixed Uiso
 At 1.2 times of:
  All C(H) groups, All C(H,H,H,H) groups, All N(H,H) groups
2.a Free rotating group:
 O005(O006)
2.b Aromatic/amide H refined with riding coordinates:
 C009(H009), C00A(H00A), C00B(H00B), C00D(H00D), C00F(H00H), C00I(H00I)
2.c X=CH2 refined with riding coordinates:
 N007(H00C,H00E), N008(H00F,H00G)
;
_olex2_submission_special_instructions 'No special instructions were received'
_oxdiff_exptl_absorpt_empirical_details
;
Empirical correction (ABSPACK) includes:
- Absorption correction using spherical harmonics
- Frame scaling
;
_oxdiff_exptl_absorpt_empirical_full_max 1.728
_oxdiff_exptl_absorpt_empirical_full_min 0.700

loop_
_space_group_symop_operation_xyz
'x, y, z'
'-y+3/4, x+1/4, z+1/4'
'-x, -y+1/2, z'
'y+1/4, -x+1/4, z+1/4'
'x+1/2, y+1/2, z+1/2'
'-y+5/4, x+3/4, z+3/4'
'-x+1/2, -y+1, z+1/2'
'y+3/4, -x+3/4, z+3/4'
'-x, -y, -z'
'y-3/4, -x-1/4, -z-1/4'
'x, y-1/2, -z'
'-y-1/4, x-1/4, -z-1/4'
'-x+1/2, -y+1/2, -z+1/2'
'y-1/4, -x+1/4, -z+1/4'
'x+1/2, y, -z+1/2'
'-y+1/4, x+1/4, -z+1/4'

loop_
_atom_site_label
_atom_site_type_symbol
_atom_site_fract_x
_atom_site_fract_y
_atom_site_fract_z
_atom_site_U_iso_or_equiv
_atom_site_adp_type
_atom_site_occupancy
_atom_site_site_symmetry_order
_atom_site_calc_flag
_atom_site_refinement_flags_posn
_atom_site_refinement_flags_adp
_atom_site_refinement_flags_occupancy
S001 S 0.39514(2) 0.61363(2) 0.57648(6) 0.01905(19) Uani 1 1 d . . .
O002 O 0.43170(5) 0.57139(5) 0.54182(18) 0.0229(3) Uani 1 1 d . . .
O003 O 0.34451(5) 0.59408(5) 0.64127(19) 0.0278(3) Uani 1 1 d . . .
O004 O 0.38826(5) 0.64930(5) 0.43145(18) 0.0267(3) Uani 1 1 d . . .
O005 O 0.27068(6) 0.54885(6) 0.42848(17) 0.0317(4) Uani 1 1 d . . .
O006 O 0.35423(6) 0.54488(6) 0.95940(17) 0.0349(4) Uani 1 1 d G . .
N007 N 0.28282(6) 0.66080(6) -0.1108(2) 0.0231(4) Uani 1 1 d . . .
H00C H 0.297435 0.636597 -0.174934 0.028 Uiso 1 1 calc R . .
H00E H 0.256909 0.679284 -0.152506 0.028 Uiso 1 1 calc R . .
N008 N 0.33832(6) 0.64258(6) 0.1147(2) 0.0239(4) Uani 1 1 d . . .
H00F H 0.353526 0.618187 0.052938 0.029 Uiso 1 1 calc R . .
H00G H 0.348972 0.648977 0.220928 0.029 Uiso 1 1 calc R . .
C009 C 0.41252(7) 0.70497(7) 0.7519(2) 0.0210(4) Uani 1 1 d . . .
H009 H 0.389699 0.720530 0.670281 0.025 Uiso 1 1 calc R . .
C00A C 0.45507(7) 0.62837(6) 0.8685(2) 0.0197(4) Uani 1 1 d . . .
H00A H 0.461211 0.591968 0.865643 0.024 Uiso 1 1 calc R . .
C00B C 0.43641(7) 0.73503(6) 0.8782(2) 0.0195(4) Uani 1 1 d . . .
H00B H 0.429778 0.771343 0.881781 0.023 Uiso 1 1 calc R . .
C00C C 0.47029(6) 0.71286(6) 1.0012(2) 0.0162(4) Uani 1 1 d . . .
C00D C 0.47866(6) 0.65910(6) 0.9952(2) 0.0194(4) Uani 1 1 d . . .
H00D H 0.500717 0.643292 1.078664 0.023 Uiso 1 1 calc R . .
C00E C 0.42242(6) 0.65138(6) 0.7461(2) 0.0178(4) Uani 1 1 d . . .
C00F C 0.25972(7) 0.75780(7) 0.0731(3) 0.0229(4) Uani 1 1 d . . .
H00H H 0.266392 0.763020 -0.046675 0.027 Uiso 1 1 calc R . .
C00G C 0.27451(6) 0.71119(7) 0.1534(2) 0.0202(4) Uani 1 1 d . . .
C00H C 0.29982(7) 0.66940(7) 0.0485(3) 0.0209(4) Uani 1 1 d . . .
C00I C 0.23513(7) 0.79653(7) 0.1701(3) 0.0232(4) Uani 1 1 d . . .
H00I H 0.224952 0.828112 0.116085 0.028 Uiso 1 1 calc R . .
C00J C 0.500000 0.750000 1.125000 0.0164(7) Uani 1 4 d S T P
H00L H 0.3441(8) 0.5488(8) 0.840(3) 0.020 Uiso 1 1 d R . .
H00M H 0.3312(8) 0.5195(8) 1.013(3) 0.020 Uiso 1 1 d R . .
H00J H 0.2955(9) 0.5623(8) 0.483(3) 0.020 Uiso 1 1 d R . .
H00K H 0.2516(9) 0.5362(8) 0.510(3) 0.020 Uiso 1 1 d R . .

loop_
_atom_site_aniso_label
_atom_site_aniso_U_11
_atom_site_aniso_U_22
_atom_site_aniso_U_33
_atom_site_aniso_U_23
_atom_site_aniso_U_13
_atom_site_aniso_U_12
S001 0.0173(3) 0.0170(3) 0.0229(3) -0.00237(16) -0.00055(16) -0.00213(15)
O002 0.0234(6) 0.0174(6) 0.0280(7) -0.0028(5) 0.0013(5) 0.0002(5)
O003 0.0202(6) 0.0296(7) 0.0337(8) -0.0077(6) 0.0035(6) -0.0081(5)
O004 0.0311(7) 0.0229(7) 0.0262(8) 0.0015(5) -0.0073(5) -0.0029(5)
O005 0.0265(7) 0.0370(8) 0.0318(9) -0.0041(6) -0.0009(6) -0.0052(6)
O006 0.0375(8) 0.0288(7) 0.0385(9) 0.0013(6) 0.0027(7) 0.0005(6)
N007 0.0193(7) 0.0248(8) 0.0251(8) -0.0040(6) -0.0001(6) 0.0040(6)
N008 0.0206(7) 0.0261(8) 0.0249(8) -0.0029(7) -0.0025(6) 0.0035(6)
C009 0.0194(8) 0.0189(8) 0.0248(9) 0.0024(7) -0.0020(7) 0.0006(6)
C00A 0.0192(8) 0.0138(7) 0.0262(9) 0.0002(7) 0.0002(7) 0.0008(6)
C00B 0.0208(8) 0.0136(7) 0.0241(9) 0.0007(7) -0.0018(7) 0.0015(6)
C00C 0.0136(7) 0.0159(8) 0.0192(9) -0.0006(6) 0.0016(6) -0.0011(6)
C00D 0.0174(8) 0.0162(8) 0.0245(9) 0.0023(7) -0.0021(7) 0.0013(6)
C00E 0.0157(7) 0.0169(8) 0.0208(9) -0.0012(6) 0.0018(7) -0.0023(6)
C00F 0.0217(9) 0.0246(9) 0.0224(9) 0.0000(7) 0.0015(7) -0.0018(7)
C00G 0.0140(8) 0.0220(8) 0.0247(9) -0.0030(7) 0.0006(6) -0.0019(6)
C00H 0.0151(8) 0.0208(8) 0.0269(9) 0.0004(7) 0.0027(7) -0.0018(6)
C00I 0.0213(8) 0.0220(9) 0.0263(10) 0.0013(7) -0.0017(7) -0.0001(7)
C00J 0.0140(9) 0.0140(9) 0.0212(17) 0.000 0.000 0.000

loop_
_atom_type_symbol
_atom_type_description
_atom_type_scat_dispersion_real
_atom_type_scat_dispersion_imag
_atom_type_scat_source
C C 0.0033 0.0016 'International Tables Vol C Tables 4.2.6.8 and 6.1.1.4'
H H 0.0000 0.0000 'International Tables Vol C Tables 4.2.6.8 and 6.1.1.4'
N N 0.0063 0.0031 'International Tables Vol C Tables 4.2.6.8 and 6.1.1.4'
O O 0.0112 0.0059 'International Tables Vol C Tables 4.2.6.8 and 6.1.1.4'
S S 0.1212 0.1207 'International Tables Vol C Tables 4.2.6.8 and 6.1.1.4'

loop_
_geom_angle_atom_site_label_1
_geom_angle_atom_site_label_2
_geom_angle_atom_site_label_3
_geom_angle
_geom_angle_site_symmetry_1
_geom_angle_site_symmetry_3
O002 S001 O003 112.00(8) . .
O002 S001 C00E 106.70(8) . .
O003 S001 C00E 106.50(8) . .
O004 S001 O002 113.92(8) . .
O004 S001 O003 111.45(8) . .
O004 S001 C00E 105.67(8) . .
H00J O005 H00K 103(2) . .
H00L O006 H00M 108.0(18) . .
H00C N007 H00E 120.0 . .
C00H N007 H00C 120.0 . .
C00H N007 H00E 120.0 . .
H00F N008 H00G 120.0 . .
C00H N008 H00F 120.0 . .
C00H N008 H00G 120.0 . .
C00B C009 H009 120.3 . .
C00B C009 C00E 119.35(16) . .
C00E C009 H009 120.3 . .
C00D C00A H00A 120.1 . .
C00E C00A H00A 120.1 . .
C00E C00A C00D 119.71(15) . .
C009 C00B H00B 119.3 . .
C009 C00B C00C 121.43(15) . .
C00C C00B H00B 119.3 . .
C00B C00C C00J 118.04(13) . .
C00D C00C C00B 118.19(15) . .
C00D C00C C00J 123.54(14) . .
C00A C00D C00C 121.03(16) . .
C00A C00D H00D 119.5 . .
C00C C00D H00D 119.5 . .
C009 C00E S001 119.33(13) . .
C00A C00E S001 120.36(13) . .
C00A C00E C009 120.27(16) . .
C00G C00F H00H 120.1 . .
C00I C00F H00H 120.1 . .
C00I C00F C00G 119.71(18) . .
C00F C00G C00H 119.58(17) . .
C00I C00G C00F 120.25(17) 13_565 .
C00I C00G C00H 120.16(17) 13_565 .
N007 C00H C00G 118.64(16) . .
N008 C00H N007 121.58(17) . .
N008 C00H C00G 119.77(17) . .
C00F C00I C00G 120.05(18) . 13_565
C00F C00I H00I 120.0 . .
C00G C00I H00I 120.0 13_565 .
C00C C00J C00C 112.27(6) 16_657 .
C00C C00J C00C 112.26(7) 16_657 3_665
C00C C00J C00C 104.02(12) 16_657 14_567
C00C C00J C00C 112.26(6) 3_665 14_567
C00C C00J C00C 104.02(12) 3_665 .
C00C C00J C00C 112.26(7) 14_567 .

loop_
_geom_bond_atom_site_label_1
_geom_bond_atom_site_label_2
_geom_bond_distance
_geom_bond_site_symmetry_2
S001 O002 1.4620(13) .
S001 O003 1.4833(13) .
S001 O004 1.4585(14) .
S001 C00E 1.7748(17) .
O005 H00J 0.84(2) .
O005 H00K 0.86(2) .
O006 H00L 0.96(2) .
O006 H00M 0.97(2) .
N007 H00C 0.8800 .
N007 H00E 0.8800 .
N007 C00H 1.324(3) .
N008 H00F 0.8800 .
N008 H00G 0.8800 .
N008 C00H 1.311(2) .
C009 H009 0.9500 .
C009 C00B 1.388(3) .
C009 C00E 1.403(2) .
C00A H00A 0.9500 .
C00A C00D 1.397(3) .
C00A C00E 1.396(2) .
C00B H00B 0.9500 .
C00B C00C 1.410(2) .
C00C C00D 1.400(2) .
C00C C00J 1.5526(16) .
C00D H00D 0.9500 .
C00F H00H 0.9500 .
C00F C00G 1.403(3) .
C00F C00I 1.398(3) .
C00G C00H 1.495(2) .
C00G C00I 1.399(3) 13_565
C00I H00I 0.9500 .
